data_2225907
loop_
_publ_author_name
'Jasinski, Jerry P.'
'Butcher, Ray J.'
'Yathirajan, H. S.'
'Narayana, B.'
'Prakash Kamath, K.'

_publ_section_title
;
 5,7-Dimethyl-2,3-dihydro-1<i>H</i>-1,4-diazepin-4-ium picrate
;
_journal_coeditor_code IS2536
_journal_issue 5
_journal_name_full 'Acta Crystallographica Section E'
_journal_page_first o1187
_journal_page_last o1188
_journal_paper_doi 10.1107/S160053681001487X
_journal_volume 66
_journal_year 2010
_chemical_formula_iupac 'C7 H13 N2 +, C6 H2 N3 O7-'
_chemical_formula_moiety 'C7 H13 N2 +, C6 H2 N3 O7-'
_chemical_formula_sum 'C13 H15 N5 O7'
_chemical_formula_weight 353.30
_chemical_name_systematic
;
5,7-Dimethyl-2,3-dihydro-1<i>H</i>-1,4-diazepin-4-ium picrate
;
_space_group_IT_number 14
_symmetry_cell_setting monoclinic
_symmetry_space_group_name_Hall '-P 2yn'
_symmetry_space_group_name_H-M 'P 1 21/n 1'
_atom_sites_solution_hydrogens geom
_atom_sites_solution_primary direct
_atom_sites_solution_secondary difmap
_cell_angle_alpha 90.00
_cell_angle_beta 110.611(4)
_cell_angle_gamma 90.00
_cell_formula_units_Z 4
_cell_length_a 7.2341(3)
_cell_length_b 27.6458(6)
_cell_length_c 8.2831(3)
_cell_measurement_reflns_used 9544
_cell_measurement_temperature 200(2)
_cell_measurement_theta_max 34.6885
_cell_measurement_theta_min 4.6914
_cell_volume 1550.52(10)
_computing_cell_refinement '<i>CrysAlis RED</i> (Oxford Diffraction, 2007)'
_computing_data_collection '<i>CrysAlis Pro</i> (Oxford Diffraction, 2007)'
_computing_data_reduction '<i>CrysAlis RED</i> (Oxford Diffraction, 2007)'
_computing_molecular_graphics '<i>SHELXTL</i> (Sheldrick, 2008)'
_computing_publication_material '<i>SHELXTL</i> (Sheldrick, 2008) and <i>PLATON</i> (Spek, 2009)'
_computing_structure_refinement '<i>SHELXL97</i> (Sheldrick, 2008)'
_computing_structure_solution '<i>SHELXS97</i> (Sheldrick, 2008)'
_diffrn_ambient_temperature 200(2)
_diffrn_detector_area_resol_mean 10.5081
_diffrn_measured_fraction_theta_full 0.993
_diffrn_measured_fraction_theta_max 0.944
_diffrn_measurement_device_type 'Oxford Diffraction Gemini'
_diffrn_measurement_method '\f and \w scans'
_diffrn_radiation_monochromator graphite
_diffrn_radiation_source 'fine-focus sealed tube'
_diffrn_radiation_type MoK\a
_diffrn_radiation_wavelength 0.71073
_diffrn_reflns_av_R_equivalents 0.0278
_diffrn_reflns_av_sigmaI/netI 0.0319
_diffrn_reflns_limit_h_max 11
_diffrn_reflns_limit_h_min -11
_diffrn_reflns_limit_k_max 44
_diffrn_reflns_limit_k_min -43
_diffrn_reflns_limit_l_max 13
_diffrn_reflns_limit_l_min -13
_diffrn_reflns_number 24773
_diffrn_reflns_theta_full 25.00
_diffrn_reflns_theta_max 34.77
_diffrn_reflns_theta_min 4.70
_diffrn_standards_decay_% <2%
_diffrn_standards_interval_count 50
_diffrn_standards_number 2
_exptl_absorpt_coefficient_mu 0.125
_exptl_absorpt_correction_T_max 0.970
_exptl_absorpt_correction_T_min 0.962
_exptl_absorpt_correction_type multi-scan
_exptl_absorpt_process_details
;
(<i>CrysAlis RED</i>; Oxford Diffraction, 2007)
;
_exptl_crystal_colour colorless
_exptl_crystal_density_diffrn 1.513
_exptl_crystal_density_method 'not measured'
_exptl_crystal_description chunk
_exptl_crystal_F_000 736
_exptl_crystal_size_max 0.45
_exptl_crystal_size_mid 0.37
_exptl_crystal_size_min 0.24
_refine_diff_density_max 0.410
_refine_diff_density_min -0.230
_refine_ls_extinction_method none
_refine_ls_goodness_of_fit_ref 1.043
_refine_ls_hydrogen_treatment constr
_refine_ls_matrix_type full
_refine_ls_number_parameters 228
_refine_ls_number_reflns 6353
_refine_ls_number_restraints 0
_refine_ls_restrained_S_all 1.042
_refine_ls_R_factor_all 0.0827
_refine_ls_R_factor_gt 0.0557
_refine_ls_shift/su_max 0.001
_refine_ls_shift/su_mean 0.000
_refine_ls_structure_factor_coef Fsqd
_refine_ls_weighting_details 'calc w=1/[\s^2^(Fo^2^)+(0.0740P)^2^+0.3582P] where P=(Fo^2^+2Fc^2^)/3'
_refine_ls_weighting_scheme calc
_refine_ls_wR_factor_gt 0.1405
_refine_ls_wR_factor_ref 0.1501
_reflns_number_gt 4493
_reflns_number_total 6353
_reflns_threshold_expression I>2\s(I)
_cod_data_source_file is2536.cif
_cod_data_source_block I
_cod_original_cell_volume 1550.52(9)
_cod_original_sg_symbol_H-M 'P 21/n'
_cod_database_code 2225907
_cod_database_fobs_code 2225907

loop_
_symmetry_equiv_pos_as_xyz
'x, y, z'
'-x+1/2, y+1/2, -z+1/2'
'-x, -y, -z'
'x-1/2, -y-1/2, z-1/2'

loop_
_atom_site_type_symbol
_atom_site_label
_atom_site_fract_x
_atom_site_fract_y
_atom_site_fract_z
_atom_site_U_iso_or_equiv
_atom_site_adp_type
_atom_site_calc_flag
_atom_site_refinement_flags
_atom_site_occupancy
_atom_site_disorder_assembly
_atom_site_disorder_group
O O1A 0.30761(14) 0.42368(3) 0.49438(11) 0.02584(19) Uani d . 1 . .
O O21A 0.1166(2) 0.37603(5) 0.19050(14) 0.0569(4) Uani d . 1 . .
O O22A 0.2759(3) 0.30970(5) 0.20409(16) 0.0696(5) Uani d . 1 . .
O O41A 0.2539(2) 0.20668(4) 0.67603(15) 0.0493(3) Uani d . 1 . .
O O42A 0.2899(2) 0.23953(4) 0.92133(14) 0.0444(3) Uani d . 1 . .
O O61A 0.4592(2) 0.41131(4) 0.99837(13) 0.0466(3) Uani d . 1 . .
O O62A 0.26070(17) 0.45405(3) 0.79164(13) 0.0374(2) Uani d . 1 . .
N N2A 0.2123(2) 0.34203(4) 0.27069(14) 0.0367(3) Uani d . 1 . .
N N4A 0.27398(18) 0.24249(4) 0.76838(15) 0.0295(2) Uani d . 1 . .
N N6A 0.34729(18) 0.41624(4) 0.84935(13) 0.0257(2) Uani d . 1 . .
C C1A 0.28914(16) 0.38355(4) 0.55484(14) 0.0188(2) Uani d . 1 . .
C C2A 0.25139(19) 0.33908(4) 0.45574(14) 0.0230(2) Uani d . 1 . .
C C3A 0.2521(2) 0.29387(4) 0.52339(15) 0.0247(2) Uani d . 1 . .
H H3AA 0.2331 0.2660 0.4524 0.030 Uiso calc R 1 . .
C C4A 0.28112(19) 0.28952(4) 0.69802(15) 0.0224(2) Uani d . 1 . .
C C5A 0.31328(18) 0.32993(4) 0.80487(15) 0.0213(2) Uani d . 1 . .
H H5AA 0.3340 0.3265 0.9241 0.026 Uiso calc R 1 . .
C C6A 0.31432(17) 0.37484(4) 0.73403(14) 0.0194(2) Uani d . 1 . .
C C7B 0.2662(3) 0.50023(5) 0.18073(19) 0.0357(3) Uani d . 1 . .
H H7BA 0.2199 0.4691 0.2088 0.054 Uiso calc R 1 . .
H H7BB 0.4074 0.4981 0.1993 0.054 Uiso calc R 1 . .
H H7BC 0.1929 0.5082 0.0597 0.054 Uiso calc R 1 . .
N N1B 0.23246(16) 0.52460(3) 0.44657(14) 0.0252(2) Uani d . 1 . .
H H1BC 0.2648 0.4943 0.4762 0.030 Uiso calc R 1 . .
N N2B 0.24482(17) 0.63760(3) 0.48145(13) 0.0250(2) Uani d . 1 . .
H H2BC 0.2328 0.6674 0.5141 0.030 Uiso calc R 1 . .
C C1B 0.1824(2) 0.55501(4) 0.56818(17) 0.0277(3) Uani d . 1 . .
H H1BA 0.2014 0.5362 0.6746 0.033 Uiso calc R 1 . .
H H1BB 0.0409 0.5638 0.5178 0.033 Uiso calc R 1 . .
C C2B 0.3044(2) 0.60105(4) 0.61571(16) 0.0267(2) Uani d . 1 . .
H H2BA 0.2927 0.6146 0.7223 0.032 Uiso calc R 1 . .
H H2BB 0.4450 0.5929 0.6406 0.032 Uiso calc R 1 . .
C C3B 0.20682(17) 0.63060(4) 0.31478(15) 0.0212(2) Uani d . 1 . .
C C4B 0.1720(2) 0.67590(4) 0.20732(17) 0.0283(3) Uani d . 1 . .
H H4BA 0.1655 0.7038 0.2782 0.042 Uiso calc R 1 . .
H H4BB 0.0472 0.6730 0.1098 0.042 Uiso calc R 1 . .
H H4BC 0.2806 0.6804 0.1640 0.042 Uiso calc R 1 . .
C C5B 0.20560(19) 0.58659(4) 0.23242(15) 0.0236(2) Uani d . 1 . .
H H5BA 0.1819 0.5893 0.1125 0.028 Uiso calc R 1 . .
C C6B 0.23301(18) 0.53901(4) 0.29478(16) 0.0236(2) Uani d . 1 . .

loop_
_atom_site_aniso_label
_atom_site_aniso_U_11
_atom_site_aniso_U_22
_atom_site_aniso_U_33
_atom_site_aniso_U_12
_atom_site_aniso_U_13
_atom_site_aniso_U_23
O1A 0.0363(5) 0.0169(4) 0.0265(4) 0.0020(3) 0.0138(4) 0.0052(3)
O21A 0.0920(11) 0.0391(6) 0.0227(5) -0.0056(6) -0.0006(6) 0.0072(4)
O22A 0.1363(15) 0.0502(7) 0.0365(6) 0.0110(8) 0.0483(8) -0.0054(5)
O41A 0.0938(10) 0.0162(4) 0.0481(6) -0.0019(5) 0.0378(7) -0.0017(4)
O42A 0.0815(9) 0.0244(5) 0.0330(5) -0.0010(5) 0.0272(6) 0.0081(4)
O61A 0.0723(8) 0.0370(6) 0.0193(5) 0.0035(5) 0.0023(5) -0.0045(4)
O62A 0.0584(7) 0.0192(4) 0.0337(5) 0.0086(4) 0.0150(5) -0.0019(4)
N2A 0.0604(8) 0.0305(6) 0.0191(5) -0.0096(5) 0.0139(5) -0.0011(4)
N4A 0.0437(6) 0.0171(4) 0.0323(5) 0.0016(4) 0.0190(5) 0.0044(4)
N6A 0.0378(6) 0.0195(4) 0.0210(5) -0.0017(4) 0.0119(4) -0.0019(3)
C1A 0.0215(5) 0.0170(4) 0.0183(5) 0.0017(4) 0.0075(4) 0.0011(3)
C2A 0.0325(6) 0.0205(5) 0.0165(5) -0.0013(4) 0.0093(4) 0.0003(4)
C3A 0.0355(6) 0.0173(5) 0.0231(5) -0.0019(4) 0.0127(5) -0.0020(4)
C4A 0.0315(6) 0.0143(4) 0.0246(5) 0.0011(4) 0.0137(5) 0.0031(4)
C5A 0.0277(5) 0.0182(4) 0.0197(5) 0.0015(4) 0.0105(4) 0.0024(4)
C6A 0.0251(5) 0.0153(4) 0.0184(5) 0.0008(4) 0.0083(4) -0.0009(3)
C7B 0.0506(9) 0.0219(5) 0.0345(7) 0.0020(5) 0.0146(7) -0.0077(5)
N1B 0.0317(5) 0.0142(4) 0.0306(5) 0.0025(4) 0.0120(4) 0.0028(3)
N2B 0.0366(6) 0.0156(4) 0.0234(5) 0.0027(4) 0.0115(4) -0.0005(3)
C1B 0.0352(7) 0.0209(5) 0.0322(6) 0.0049(5) 0.0185(5) 0.0059(4)
C2B 0.0371(7) 0.0217(5) 0.0213(5) 0.0045(5) 0.0104(5) 0.0008(4)
C3B 0.0232(5) 0.0169(4) 0.0232(5) 0.0010(4) 0.0078(4) 0.0019(4)
C4B 0.0371(7) 0.0194(5) 0.0297(6) 0.0039(5) 0.0135(5) 0.0070(4)
C5B 0.0308(6) 0.0190(5) 0.0198(5) 0.0013(4) 0.0074(5) -0.0004(4)
C6B 0.0252(5) 0.0170(4) 0.0269(5) -0.0002(4) 0.0071(5) -0.0027(4)

loop_
_atom_type_symbol
_atom_type_description
_atom_type_scat_dispersion_real
_atom_type_scat_dispersion_imag
_atom_type_scat_source
C C 0.0033 0.0016 'International Tables Vol C Tables 4.2.6.8 and 6.1.1.4'
H H 0.0000 0.0000 'International Tables Vol C Tables 4.2.6.8 and 6.1.1.4'
N N 0.0061 0.0033 'International Tables Vol C Tables 4.2.6.8 and 6.1.1.4'
O O 0.0106 0.0060 'International Tables Vol C Tables 4.2.6.8 and 6.1.1.4'

loop_
_geom_angle_atom_site_label_1
_geom_angle_atom_site_label_2
_geom_angle_atom_site_label_3
_geom_angle_site_symmetry_1
_geom_angle_site_symmetry_3
_geom_angle
_geom_angle_publ_flag
O21A N2A O22A . . 123.42(13) ?
O21A N2A C2A . . 118.62(12) ?
O22A N2A C2A . . 117.95(12) ?
O41A N4A O42A . . 122.28(11) ?
O41A N4A C4A . . 119.43(11) ?
O42A N4A C4A . . 118.29(10) ?
O61A N6A O62A . . 123.71(11) ?
O61A N6A C6A . . 118.17(10) ?
O62A N6A C6A . . 118.12(10) ?
O1A C1A C2A . . 123.64(10) ?
O1A C1A C6A . . 124.58(10) ?
C2A C1A C6A . . 111.68(9) ?
C3A C2A C1A . . 124.72(10) ?
C3A C2A N2A . . 116.88(10) ?
C1A C2A N2A . . 118.39(10) ?
C2A C3A C4A . . 118.80(10) ?
C2A C3A H3AA . . 120.6 ?
C4A C3A H3AA . . 120.6 ?
C3A C4A C5A . . 121.43(10) ?
C3A C4A N4A . . 119.15(10) ?
C5A C4A N4A . . 119.41(10) ?
C6A C5A C4A . . 118.55(10) ?
C6A C5A H5AA . . 120.7 ?
C4A C5A H5AA . . 120.7 ?
C5A C6A C1A . . 124.70(10) ?
C5A C6A N6A . . 117.03(10) ?
C1A C6A N6A . . 118.26(9) ?
C6B C7B H7BA . . 109.5 ?
C6B C7B H7BB . . 109.5 ?
H7BA C7B H7BB . . 109.5 ?
C6B C7B H7BC . . 109.5 ?
H7BA C7B H7BC . . 109.5 ?
H7BB C7B H7BC . . 109.5 ?
C6B N1B C1B . . 124.82(10) ?
C6B N1B H1BC . . 117.6 ?
C1B N1B H1BC . . 117.6 ?
C3B N2B C2B . . 126.45(10) ?
C3B N2B H2BC . . 116.8 ?
C2B N2B H2BC . . 116.8 ?
N1B C1B C2B . . 113.60(10) ?
N1B C1B H1BA . . 108.8 ?
C2B C1B H1BA . . 108.8 ?
N1B C1B H1BB . . 108.8 ?
C2B C1B H1BB . . 108.8 ?
H1BA C1B H1BB . . 107.7 ?
N2B C2B C1B . . 113.33(11) ?
N2B C2B H2BA . . 108.9 ?
C1B C2B H2BA . . 108.9 ?
N2B C2B H2BB . . 108.9 ?
C1B C2B H2BB . . 108.9 ?
H2BA C2B H2BB . . 107.7 ?
N2B C3B C5B . . 126.98(10) ?
N2B C3B C4B . . 115.16(10) ?
C5B C3B C4B . . 117.78(10) ?
C3B C4B H4BA . . 109.5 ?
C3B C4B H4BB . . 109.5 ?
H4BA C4B H4BB . . 109.5 ?
C3B C4B H4BC . . 109.5 ?
H4BA C4B H4BC . . 109.5 ?
H4BB C4B H4BC . . 109.5 ?
C3B C5B C6B . . 131.55(11) ?
C3B C5B H5BA . . 114.2 ?
C6B C5B H5BA . . 114.2 ?
N1B C6B C5B . . 125.93(11) ?
N1B C6B C7B . . 115.97(11) ?
C5B C6B C7B . . 118.10(11) ?

loop_
_geom_bond_atom_site_label_1
_geom_bond_atom_site_label_2
_geom_bond_site_symmetry_2
_geom_bond_distance
_geom_bond_publ_flag
O1A C1A . 1.2438(13) ?
O21A N2A . 1.2165(17) ?
O22A N2A . 1.2219(18) ?
O41A N4A . 1.2281(15) ?
O42A N4A . 1.2338(15) ?
O61A N6A . 1.2223(15) ?
O62A N6A . 1.2257(14) ?
N2A C2A . 1.4597(15) ?
N4A C4A . 1.4332(14) ?
N6A C6A . 1.4558(14) ?
C1A C2A . 1.4496(15) ?
C1A C6A . 1.4504(15) ?
C2A C3A . 1.3692(16) ?
C3A C4A . 1.3918(16) ?
C3A H3AA . 0.9500 ?
C4A C5A . 1.3929(15) ?
C5A C6A . 1.3744(15) ?
C5A H5AA . 0.9500 ?
C7B C6B . 1.5031(17) ?
C7B H7BA . 0.9800 ?
C7B H7BB . 0.9800 ?
C7B H7BC . 0.9800 ?
N1B C6B . 1.3202(16) ?
N1B C1B . 1.4524(16) ?
N1B H1BC . 0.8800 ?
N2B C3B . 1.3235(15) ?
N2B C2B . 1.4512(15) ?
N2B H2BC . 0.8800 ?
C1B C2B . 1.5199(18) ?
C1B H1BA . 0.9900 ?
C1B H1BB . 0.9900 ?
C2B H2BA . 0.9900 ?
C2B H2BB . 0.9900 ?
C3B C5B . 1.3935(15) ?
C3B C4B . 1.5055(16) ?
C4B H4BA . 0.9800 ?
C4B H4BB . 0.9800 ?
C4B H4BC . 0.9800 ?
C5B C6B . 1.4014(16) ?
C5B H5BA . 0.9500 ?

loop_
_geom_hbond_atom_site_label_D
_geom_hbond_atom_site_label_H
_geom_hbond_atom_site_label_A
_geom_hbond_site_symmetry_A
_geom_hbond_distance_DH
_geom_hbond_distance_HA
_geom_hbond_distance_DA
_geom_hbond_angle_DHA
N1B H1BC O1A . 0.88 1.98 2.8434(13) 168.7
N2B H2BC O42A 2_556 0.88 2.09 2.9657(14) 176.3
C5A H5AA O22A 1_556 0.95 2.54 3.4570(16) 161.9
C7B H7BA O1A . 0.98 2.55 3.2817(17) 131.1
C1B H1BA O62A . 0.99 2.45 3.2861(15) 142.2
C1B H1BB O1A 3_566 0.99 2.51 3.4477(16) 157.6
C2B H2BA O61A 3_667 0.99 2.48 3.0678(16) 117.4
C2B H2BB O1A 3_666 0.99 2.46 3.3135(16) 143.6
C4B H4BA O42A 2_556 0.98 2.59 3.4692(17) 149.3

loop_
_geom_torsion_atom_site_label_1
_geom_torsion_atom_site_label_2
_geom_torsion_atom_site_label_3
_geom_torsion_atom_site_label_4
_geom_torsion_site_symmetry_1
_geom_torsion_site_symmetry_2
_geom_torsion_site_symmetry_3
_geom_torsion_site_symmetry_4
_geom_torsion
_geom_torsion_publ_flag
O1A C1A C2A C3A . . . . 172.43(12) ?
C6A C1A C2A C3A . . . . -4.09(18) ?
O1A C1A C2A N2A . . . . -6.66(18) ?
C6A C1A C2A N2A . . . . 176.82(11) ?
O21A N2A C2A C3A . . . . 143.77(15) ?
O22A N2A C2A C3A . . . . -35.4(2) ?
O21A N2A C2A C1A . . . . -37.07(19) ?
O22A N2A C2A C1A . . . . 143.81(15) ?
C1A C2A C3A C4A . . . . 3.4(2) ?
N2A C2A C3A C4A . . . . -177.54(12) ?
C2A C3A C4A C5A . . . . -1.33(19) ?
C2A C3A C4A N4A . . . . 177.46(12) ?
O41A N4A C4A C3A . . . . 4.2(2) ?
O42A N4A C4A C3A . . . . -176.34(13) ?
O41A N4A C4A C5A . . . . -176.96(13) ?
O42A N4A C4A C5A . . . . 2.48(19) ?
C3A C4A C5A C6A . . . . 0.53(19) ?
N4A C4A C5A C6A . . . . -178.27(11) ?
C4A C5A C6A C1A . . . . -1.66(19) ?
C4A C5A C6A N6A . . . . 179.67(11) ?
O1A C1A C6A C5A . . . . -173.26(12) ?
C2A C1A C6A C5A . . . . 3.22(17) ?
O1A C1A C6A N6A . . . . 5.39(18) ?
C2A C1A C6A N6A . . . . -178.13(10) ?
O61A N6A C6A C5A . . . . 34.74(17) ?
O62A N6A C6A C5A . . . . -145.02(12) ?
O61A N6A C6A C1A . . . . -144.01(13) ?
O62A N6A C6A C1A . . . . 36.22(16) ?
C6B N1B C1B C2B . . . . -55.05(17) ?
C3B N2B C2B C1B . . . . -45.65(17) ?
N1B C1B C2B N2B . . . . 75.70(14) ?
C2B N2B C3B C5B . . . . 3.7(2) ?
C2B N2B C3B C4B . . . . -172.89(12) ?
N2B C3B C5B C6B . . . . 3.3(2) ?
C4B C3B C5B C6B . . . . 179.87(13) ?
C1B N1B C6B C5B . . . . 6.9(2) ?
C1B N1B C6B C7B . . . . -173.08(13) ?
C3B C5B C6B N1B . . . . 13.0(2) ?
C3B C5B C6B C7B . . . . -167.02(14) ?
